data_2202836
loop_
_publ_author_name
'Bian, He-Dong'
'Xu, Jing-Yuan'
'Gu, Wen'
'Yan, Shi-Ping'
'Liao, Dai-Zheng'
'Jiang, Zong-Hui'

_publ_section_title
;
 Bis(<i>N,N</i>'-dimethylethylenediamine)copper(II) oxalate dihydrate
;
_journal_issue 7
_journal_name_full 'Acta Crystallographica Section E'
_journal_page_first m441
_journal_page_last m442
_journal_paper_doi 10.1107/S1600536803011929
_journal_volume 59
_journal_year 2003
_chemical_formula_iupac '[Cu(C~4~H~12~N~2~)~2~]C~2~O~4~.2H~2~O'
_chemical_formula_moiety 'C8 H24 N4 Cu 2+, C2 O4 2-, 2(H2 O)'
_chemical_formula_sum 'C10 H28 Cu N4 O6'
_chemical_formula_weight 363.90
_chemical_name_systematic
;
Bis(N,N-dimethylethylenediamine)copper(II) oxalate dihydrate
;
_space_group_IT_number 61
_symmetry_cell_setting orthorhombic
_symmetry_space_group_name_Hall '-P 2ac 2ab'
_symmetry_space_group_name_H-M 'P b c a'
_atom_sites_solution_hydrogens geom
_atom_sites_solution_primary direct
_atom_sites_solution_secondary difmap
_audit_creation_method SHELXL-97
_cell_angle_alpha 90.00
_cell_angle_beta 90.00
_cell_angle_gamma 90.00
_cell_formula_units_Z 4
_cell_length_a 10.482(3)
_cell_length_b 11.026(3)
_cell_length_c 13.146(4)
_cell_measurement_reflns_used 5693
_cell_measurement_temperature 293(2)
_cell_measurement_theta_max 25.02
_cell_measurement_theta_min 3.10
_cell_volume 1519.3(8)
_computing_cell_refinement 'Bruker SMART'
_computing_data_collection 'Bruker SMART (Bruker, 1998)'
_computing_data_reduction 'Bruker SHELXTL (Bruker, 1997)'
_computing_molecular_graphics 'Bruker SHELXTL'
_computing_publication_material 'Bruker SHELXTL'
_computing_structure_refinement 'SHELXL-97 (Sheldrick, 1997)'
_computing_structure_solution 'SHELXS-97 (Sheldrick, 1990)'
_diffrn_ambient_temperature 293(2)
_diffrn_measured_fraction_theta_full 1.000
_diffrn_measured_fraction_theta_max 1.000
_diffrn_measurement_device_type 'CCD area detector'
_diffrn_measurement_method '\f and \w'
_diffrn_radiation_monochromator graphite
_diffrn_radiation_source 'fine-focus sealed tube'
_diffrn_radiation_type MoK\a
_diffrn_radiation_wavelength 0.71073
_diffrn_reflns_av_R_equivalents 0.0264
_diffrn_reflns_av_sigmaI/netI 0.0185
_diffrn_reflns_limit_h_max 12
_diffrn_reflns_limit_h_min -5
_diffrn_reflns_limit_k_max 13
_diffrn_reflns_limit_k_min -13
_diffrn_reflns_limit_l_max 15
_diffrn_reflns_limit_l_min -15
_diffrn_reflns_number 5693
_diffrn_reflns_theta_full 25.02
_diffrn_reflns_theta_max 25.02
_diffrn_reflns_theta_min 3.10
_diffrn_standards_number 0
_exptl_absorpt_coefficient_mu 1.471
_exptl_absorpt_correction_T_max 0.929
_exptl_absorpt_correction_T_min 0.779
_exptl_absorpt_correction_type multi-scan
_exptl_absorpt_process_details '(SADABS; Sheldrick, 1996)'
_exptl_crystal_colour blue
_exptl_crystal_density_diffrn 1.591
_exptl_crystal_density_method 'not measured'
_exptl_crystal_description prism
_exptl_crystal_F_000 772
_exptl_crystal_size_max 0.30
_exptl_crystal_size_mid 0.20
_exptl_crystal_size_min 0.05
_refine_diff_density_max 0.368
_refine_diff_density_min -0.415
_refine_ls_extinction_method none
_refine_ls_goodness_of_fit_ref 1.085
_refine_ls_hydrogen_treatment mixed
_refine_ls_matrix_type full
_refine_ls_number_parameters 105
_refine_ls_number_reflns 1341
_refine_ls_number_restraints 3
_refine_ls_restrained_S_all 1.084
_refine_ls_R_factor_all 0.0422
_refine_ls_R_factor_gt 0.0280
_refine_ls_shift/su_max 0.000
_refine_ls_shift/su_mean 0.000
_refine_ls_structure_factor_coef Fsqd
_refine_ls_weighting_details 'calc w=1/[\s^2^(Fo^2^)+(0.0325P)^2^+1.2775P] where P=(Fo^2^+2Fc^2^)/3'
_refine_ls_weighting_scheme calc
_refine_ls_wR_factor_gt 0.0677
_refine_ls_wR_factor_ref 0.0754
_reflns_number_gt 1021
_reflns_number_total 1341
_reflns_threshold_expression I>2\s(I)
_cod_data_source_file om6144.cif
_cod_data_source_block I
_cod_depositor_comments
;
The following automatic conversions were performed:
'_symmetry_cell_setting' value 'Orthorhombic' changed to 'orthorhombic'
according to '/home/saulius/struct/CIF-dictionaries/cif_core.dic'
dictionary named 'cif_core.dic' version 2.4.1 from 2010-06-29.

Automatic conversion script
Id: cif_fix_enum 1527 2010-12-29 10:47:43Z saulius 

The following automatic conversions were performed:

'_symmetry_cell_setting' value 'Orthorhombic' changed to
'orthorhombic' according to
/home/saulius/struct/CIF-dictionaries/cif_core.dic dictionary named
'cif_core.dic' version 2.4.1 from 2010-06-29.

Automatic conversion script
Id: cif_fix_values 1715 2011-07-08 13:25:40Z adriana 
;
_cod_database_code 2202836
_cod_database_fobs_code 2202836

loop_
_symmetry_equiv_pos_as_xyz
'x, y, z'
'-x+1/2, -y, z+1/2'
'-x, y+1/2, -z+1/2'
'x+1/2, -y+1/2, -z'
'-x, -y, -z'
'x-1/2, y, -z-1/2'
'x, -y-1/2, z-1/2'
'-x-1/2, y-1/2, z'

loop_
_atom_site_label
_atom_site_fract_x
_atom_site_fract_y
_atom_site_fract_z
_atom_site_U_iso_or_equiv
_atom_site_adp_type
_atom_site_calc_flag
_atom_site_refinement_flags
_atom_site_occupancy
_atom_site_disorder_assembly
_atom_site_disorder_group
_atom_site_type_symbol
Cu1 0.0000 1.0000 0.0000 0.02086(15) Uani d S 1 . . Cu
N1 0.13730(19) 1.11282(18) 0.04390(15) 0.0226(5) Uani d . 1 . . N
H1C 0.2061 1.1026 0.0039 0.027 Uiso calc R 1 . . H
H1D 0.1103 1.1898 0.0367 0.027 Uiso calc R 1 . . H
N2 0.01299(18) 0.93106(17) 0.14877(15) 0.0212(4) Uani d . 1 . . N
O1 0.60791(17) 0.89242(16) 0.04649(15) 0.0351(5) Uani d . 1 . . O
O2 0.40196(19) 0.87338(18) 0.01474(17) 0.0491(6) Uani d . 1 . . O
O3 0.6655(2) 0.64533(18) 0.07955(17) 0.0432(5) Uani d D 1 . . O
H3D 0.644(2) 0.7222(13) 0.071(3) 0.061(11) Uiso d D 1 . . H
H3E 0.7436(15) 0.633(2) 0.057(2) 0.053(10) Uiso d D 1 . . H
C1 0.1734(3) 1.0913(2) 0.15115(19) 0.0299(6) Uani d . 1 . . C
H1A 0.1971 1.1674 0.1830 0.036 Uiso calc R 1 . . H
H1B 0.2464 1.0373 0.1541 0.036 Uiso calc R 1 . . H
C2 0.0631(3) 1.0358(2) 0.20711(19) 0.0273(6) Uani d . 1 . . C
H2A 0.0907 1.0091 0.2739 0.033 Uiso calc R 1 . . H
H2B -0.0037 1.0957 0.2160 0.033 Uiso calc R 1 . . H
C3 -0.1106(3) 0.8935(3) 0.1927(2) 0.0336(6) Uani d . 1 . . C
H3A -0.0975 0.8631 0.2603 0.050 Uiso calc R 1 . . H
H3B -0.1476 0.8310 0.1512 0.050 Uiso calc R 1 . . H
H3C -0.1672 0.9619 0.1950 0.050 Uiso calc R 1 . . H
C5 0.5030(2) 0.9317(2) 0.01752(18) 0.0241(6) Uani d . 1 . . C
C4 0.1016(3) 0.8275(2) 0.1568(2) 0.0342(6) Uani d . 1 . . C
H4A 0.1042 0.7996 0.2260 0.051 Uiso calc R 1 . . H
H4B 0.1855 0.8526 0.1363 0.051 Uiso calc R 1 . . H
H4C 0.0729 0.7630 0.1135 0.051 Uiso calc R 1 . . H

loop_
_atom_site_aniso_label
_atom_site_aniso_U_11
_atom_site_aniso_U_22
_atom_site_aniso_U_33
_atom_site_aniso_U_12
_atom_site_aniso_U_13
_atom_site_aniso_U_23
Cu1 0.0214(2) 0.0215(2) 0.0197(2) -0.00504(18) -0.00071(19) 0.00352(16)
N1 0.0227(11) 0.0204(10) 0.0247(10) -0.0010(9) 0.0006(9) 0.0027(9)
N2 0.0219(11) 0.0197(10) 0.0220(10) -0.0012(9) 0.0030(9) 0.0021(8)
O1 0.0265(10) 0.0293(10) 0.0494(11) 0.0052(9) -0.0009(9) 0.0041(9)
O2 0.0290(11) 0.0317(11) 0.0864(17) -0.0100(9) -0.0111(11) 0.0153(11)
O3 0.0379(12) 0.0340(12) 0.0577(14) -0.0022(10) 0.0121(11) 0.0096(10)
C1 0.0315(15) 0.0289(14) 0.0293(14) -0.0068(12) -0.0063(12) 0.0013(11)
C2 0.0343(15) 0.0253(13) 0.0223(12) -0.0011(12) -0.0028(12) -0.0022(11)
C3 0.0285(14) 0.0436(16) 0.0287(14) -0.0083(13) 0.0062(12) 0.0083(13)
C5 0.0269(13) 0.0196(13) 0.0258(13) 0.0002(11) 0.0036(12) -0.0009(10)
C4 0.0410(16) 0.0264(14) 0.0351(15) 0.0082(13) -0.0022(14) 0.0036(12)

loop_
_atom_type_symbol
_atom_type_description
_atom_type_scat_dispersion_real
_atom_type_scat_dispersion_imag
_atom_type_scat_source
C C 0.0033 0.0016 'International Tables Vol C Tables 4.2.6.8 and 6.1.1.4'
H H 0.0000 0.0000 'International Tables Vol C Tables 4.2.6.8 and 6.1.1.4'
O O 0.0106 0.0060 'International Tables Vol C Tables 4.2.6.8 and 6.1.1.4'
N N 0.0061 0.0033 'International Tables Vol C Tables 4.2.6.8 and 6.1.1.4'
Cu Cu 0.3201 1.2651 'International Tables Vol C Tables 4.2.6.8 and 6.1.1.4'

loop_
_geom_angle_atom_site_label_1
_geom_angle_atom_site_label_2
_geom_angle_atom_site_label_3
_geom_angle_site_symmetry_1
_geom_angle_site_symmetry_3
_geom_angle
_geom_angle_publ_flag
N1 Cu1 N1 5_575 . 180.0 y
N1 Cu1 N2 5_575 . 95.20(8) y
N1 Cu1 N2 . . 84.80(8) y
N1 Cu1 N2 5_575 5_575 84.80(8) y
N1 Cu1 N2 . 5_575 95.20(8) y
N2 Cu1 N2 . 5_575 180.00(10) y
N1 Cu1 O3 5_575 8_665 91.11(8) y
N1 Cu1 O3 . 8_665 88.89(8) y
N2 Cu1 O3 . 8_665 83.75(7) y
N2 Cu1 O3 5_575 8_665 96.25(7) y
N1 Cu1 O3 5_575 4_465 88.89(8) y
N1 Cu1 O3 . 4_465 91.11(8) y
N2 Cu1 O3 . 4_465 96.25(7) y
N2 Cu1 O3 5_575 4_465 83.75(7) y
O3 Cu1 O3 8_665 4_465 180.0 y
C1 N1 Cu1 . . 111.20(15) ?
C1 N1 H1C . . 109.4 ?
Cu1 N1 H1C . . 109.4 ?
C1 N1 H1D . . 109.4 ?
Cu1 N1 H1D . . 109.4 ?
H1C N1 H1D . . 108.0 ?
C4 N2 C3 . . 107.9(2) ?
C4 N2 C2 . . 110.0(2) ?
C3 N2 C2 . . 109.11(19) ?
C4 N2 Cu1 . . 112.78(16) ?
C3 N2 Cu1 . . 114.06(15) ?
C2 N2 Cu1 . . 102.86(14) ?
H3D O3 H3E . . 110.0(15) ?
N1 C1 C2 . . 109.6(2) ?
N1 C1 H1A . . 109.8 ?
C2 C1 H1A . . 109.8 ?
N1 C1 H1B . . 109.8 ?
C2 C1 H1B . . 109.8 ?
H1A C1 H1B . . 108.2 ?
N2 C2 C1 . . 109.7(2) ?
N2 C2 H2A . . 109.7 ?
C1 C2 H2A . . 109.7 ?
N2 C2 H2B . . 109.7 ?
C1 C2 H2B . . 109.7 ?
H2A C2 H2B . . 108.2 ?
N2 C3 H3A . . 109.5 ?
N2 C3 H3B . . 109.5 ?
H3A C3 H3B . . 109.5 ?
N2 C3 H3C . . 109.5 ?
H3A C3 H3C . . 109.5 ?
H3B C3 H3C . . 109.5 ?
O2 C5 O1 . . 125.8(2) ?
O2 C5 C5 . 5_675 116.9(3) ?
O1 C5 C5 . 5_675 117.3(3) ?
N2 C4 H4A . . 109.5 ?
N2 C4 H4B . . 109.5 ?
H4A C4 H4B . . 109.5 ?
N2 C4 H4C . . 109.5 ?
H4A C4 H4C . . 109.5 ?
H4B C4 H4C . . 109.5 ?

loop_
_geom_bond_atom_site_label_1
_geom_bond_atom_site_label_2
_geom_bond_site_symmetry_2
_geom_bond_distance
_geom_bond_publ_flag
Cu1 N1 5_575 1.988(2) y
Cu1 N1 . 1.988(2) y
Cu1 N2 . 2.103(2) y
Cu1 N2 5_575 2.103(2) y
Cu1 O3 8_665 2.583(2) y
Cu1 O3 4_465 2.583(2) y
N1 C1 . 1.479(3) ?
N1 H1C . 0.9000 ?
N1 H1D . 0.9000 ?
N2 C4 . 1.476(3) ?
N2 C3 . 1.478(3) ?
N2 C2 . 1.482(3) ?
O1 C5 . 1.242(3) ?
O2 C5 . 1.240(3) ?
O3 H3D . 0.884(10) ?
O3 H3E . 0.882(10) ?
C1 C2 . 1.501(4) ?
C1 H1A . 0.9700 ?
C1 H1B . 0.9700 ?
C2 H2A . 0.9700 ?
C2 H2B . 0.9700 ?
C3 H3A . 0.9600 ?
C3 H3B . 0.9600 ?
C3 H3C . 0.9600 ?
C5 C5 5_675 1.576(5) ?
C4 H4A . 0.9600 ?
C4 H4B . 0.9600 ?
C4 H4C . 0.9600 ?

loop_
_geom_hbond_atom_site_label_D
_geom_hbond_atom_site_label_H
_geom_hbond_atom_site_label_A
_geom_hbond_site_symmetry_A
_geom_hbond_distance_DH
_geom_hbond_distance_HA
_geom_hbond_distance_DA
_geom_hbond_angle_DHA
_geom_hbond_publ_flag
N1 H1C O1 5_675 0.900 2.060 2.924(3) 160.60 y
N1 H1D O2 8_665 0.900 2.048 2.927(3) 165.15 y
O3 H3D O1 . 0.884(15) 1.942(16) 2.824(3) 176(3) y
O3 H3E O2 4_565 0.881(17) 1.910(19) 2.779(3) 168.53 y

loop_
_geom_torsion_atom_site_label_1
_geom_torsion_atom_site_label_2
_geom_torsion_atom_site_label_3
_geom_torsion_atom_site_label_4
_geom_torsion_site_symmetry_1
_geom_torsion
N2 Cu1 N1 C1 . -0.44(17)
N2 Cu1 N1 C1 5_575 179.56(17)
O3 Cu1 N1 C1 8_665 83.39(17)
O3 Cu1 N1 C1 4_465 -96.61(17)
N1 Cu1 N2 C4 5_575 87.34(17)
N1 Cu1 N2 C4 . -92.66(17)
O3 Cu1 N2 C4 8_665 177.89(17)
O3 Cu1 N2 C4 4_465 -2.11(17)
N1 Cu1 N2 C3 5_575 -36.18(18)
N1 Cu1 N2 C3 . 143.82(18)
O3 Cu1 N2 C3 8_665 54.37(17)
O3 Cu1 N2 C3 4_465 -125.63(17)
N1 Cu1 N2 C2 5_575 -154.19(15)
N1 Cu1 N2 C2 . 25.81(15)
O3 Cu1 N2 C2 8_665 -63.65(15)
O3 Cu1 N2 C2 4_465 116.35(15)
Cu1 N1 C1 C2 . -25.6(3)
C4 N2 C2 C1 . 73.6(3)
C3 N2 C2 C1 . -168.2(2)
Cu1 N2 C2 C1 . -46.8(2)
N1 C1 C2 N2 . 49.8(3)
